data_4339670
loop_
_publ_author_name
'Tasiopoulos, Anastasios J.'
'Milligan, Jr, Paul L'
'Abboud, Khalil A.'
'O'Brien, Ted A'
'Christou, George'

_publ_section_title
;
 Mixed transition metal-lanthanide complexes at high oxidation states:
 heteronuclear CeIVMnIV clusters.
;
_journal_issue 23
_journal_name_full 'Inorganic chemistry'
_journal_page_first 9678
_journal_page_last 9691
_journal_paper_doi 10.1021/ic700994p
_journal_volume 46
_journal_year 2007
_chemical_formula_sum 'C22 H27 Ce Mn2 N9 O24'
_chemical_formula_weight 1051.53
_chemical_name_systematic
; 
 ? 
;
_space_group_IT_number 2
_symmetry_cell_setting triclinic
_symmetry_space_group_name_Hall '-P 1'
_symmetry_space_group_name_H-M 'P -1'
_atom_sites_solution_hydrogens geom
_atom_sites_solution_primary direct
_atom_sites_solution_secondary difmap
_audit_creation_method SHELXL-97
_cell_angle_alpha 87.810(2)
_cell_angle_beta 83.871(2)
_cell_angle_gamma 75.134(2)
_cell_formula_units_Z 2
_cell_length_a 9.3132(6)
_cell_length_b 12.3866(8)
_cell_length_c 17.4899(12)
_cell_measurement_reflns_used 58
_cell_measurement_temperature 193(2)
_cell_measurement_theta_max 28.0
_cell_measurement_theta_min 2.0
_cell_volume 1938.8(2)
_computing_cell_refinement 'Bruker SMART & SAINT (Bruker 1998)'
_computing_data_collection 'Bruker SMART (Bruker 1998)'
_computing_data_reduction 'Bruker SHELXTL (Bruker 2000)'
_computing_molecular_graphics 'Bruker SHELXTL'
_computing_publication_material 'Bruker SHELXTL'
_computing_structure_refinement 'Bruker SHELXTL'
_computing_structure_solution 'Bruker SHELXTL'
_diffrn_ambient_temperature 173(2)
_diffrn_measured_fraction_theta_full 0.968
_diffrn_measured_fraction_theta_max 0.968
_diffrn_measurement_device_type 'SMART CCD area detector'
_diffrn_measurement_method '\w scans'
_diffrn_radiation_monochromator graphite
_diffrn_radiation_source 'normal-focus sealed tube'
_diffrn_radiation_type MoK\a
_diffrn_radiation_wavelength 0.71073
_diffrn_reflns_av_R_equivalents 0.0868
_diffrn_reflns_av_sigmaI/netI 0.1190
_diffrn_reflns_limit_h_max 12
_diffrn_reflns_limit_h_min -12
_diffrn_reflns_limit_k_max 16
_diffrn_reflns_limit_k_min -15
_diffrn_reflns_limit_l_max 22
_diffrn_reflns_limit_l_min -22
_diffrn_reflns_number 17243
_diffrn_reflns_theta_full 27.50
_diffrn_reflns_theta_max 27.50
_diffrn_reflns_theta_min 1.70
_diffrn_standards_decay_% none
_diffrn_standards_number 0
_exptl_absorpt_coefficient_mu 1.895
_exptl_absorpt_correction_T_max 0.9627
_exptl_absorpt_correction_T_min 0.7813
_exptl_absorpt_correction_type integration
_exptl_absorpt_process_details 'based on measured indexed crystal faces, SHELXTL (Bruker 1998)'
_exptl_crystal_colour orange
_exptl_crystal_density_diffrn 1.801
_exptl_crystal_density_meas 0
_exptl_crystal_density_method 'not measured'
_exptl_crystal_description needles
_exptl_crystal_F_000 1044
_exptl_crystal_size_max 0.23
_exptl_crystal_size_mid 0.05
_exptl_crystal_size_min 0.02
_refine_diff_density_max 1.440
_refine_diff_density_min -0.988
_refine_diff_density_rms 0.191
_refine_ls_extinction_coef 0.0005(4)
_refine_ls_extinction_expression Fc^*^=kFc[1+0.001xFc^2^\l^3^/sin(2\q)]^-1/4^
_refine_ls_extinction_method SHELXL
_refine_ls_goodness_of_fit_ref 1.112
_refine_ls_hydrogen_treatment mixed
_refine_ls_matrix_type full
_refine_ls_number_parameters 517
_refine_ls_number_reflns 8624
_refine_ls_number_restraints 21
_refine_ls_restrained_S_all 1.112
_refine_ls_R_factor_all 0.1408
_refine_ls_R_factor_gt 0.0806
_refine_ls_shift/su_max 0.000
_refine_ls_shift/su_mean 0.000
_refine_ls_structure_factor_coef Fsqd
_refine_ls_weighting_details 'calc w=1/[\s^2^(Fo^2^)+(0.0635P)^2^+16.7824P] where P=(Fo^2^+2Fc^2^)/3'
_refine_ls_weighting_scheme calc
_refine_ls_wR_factor_gt 0.1743
_refine_ls_wR_factor_ref 0.2131
_reflns_number_gt 5470
_reflns_number_total 8624
_reflns_threshold_expression >2sigma(I)
_cod_data_source_file ic700994p-file002.cif
_cod_data_source_block ts26
_cod_depositor_comments
;
The following automatic conversions were performed:

'_symmetry_cell_setting' value 'Triclinic' changed to 'triclinic'
according to
/usr/data/users/saulius/automatic-downloads/retrospective/ACS/lib/dictionaries/cif_core.dic
dictionary named 'cif_core.dic' version 2.4.2 from 2011-04-26.

Automatic conversion script
Id: cif_fix_values 2281 2013-09-26 08:29:07Z andrius 
;
_cod_original_sg_symbol_H-M P-1
_cod_database_code 4339670

loop_
_symmetry_equiv_pos_as_xyz
'x, y, z'
'-x, -y, -z'

loop_
_atom_site_label
_atom_site_type_symbol
_atom_site_fract_x
_atom_site_fract_y
_atom_site_fract_z
_atom_site_U_iso_or_equiv
_atom_site_adp_type
_atom_site_occupancy
_atom_site_symmetry_multiplicity
_atom_site_calc_flag
_atom_site_refinement_flags
_atom_site_disorder_assembly
_atom_site_disorder_group
Ce Ce 0.23441(7) 0.81508(5) 0.13219(4) 0.03174(19) Uani 1 1 d . A .
Mn1 Mn 0.25381(16) 0.54660(12) 0.24709(8) 0.0286(3) Uani 1 1 d . . .
Mn2 Mn 0.45354(16) 0.38474(13) 0.31059(9) 0.0296(3) Uani 1 1 d . A .
O1 O 0.2574(7) 0.4185(5) 0.3054(4) 0.0302(15) Uani 1 1 d . A .
O2 O 0.4533(7) 0.4878(6) 0.2349(4) 0.0302(15) Uani 1 1 d . A .
O3 O 0.4442(8) 0.4962(6) 0.3870(4) 0.0382(17) Uani 1 1 d . . .
O4 O 0.2636(8) 0.6292(6) 0.3377(4) 0.0377(17) Uani 1 1 d . A .
O5 O 0.2506(9) 0.6750(6) 0.1888(4) 0.0408(17) Uani 1 1 d . A .
O6' O 0.116(3) 0.8974(17) 0.2638(11) 0.052(6) Uiso 0.58(5) 1 d PD A 1
O6 O 0.076(4) 0.880(3) 0.2610(16) 0.063(9) Uiso 0.42(5) 1 d PD A 2
O7' O 0.347(2) 0.8922(16) 0.2375(12) 0.051(6) Uiso 0.58(5) 1 d PD A 1
O7 O 0.309(4) 0.880(2) 0.2514(18) 0.064(9) Uiso 0.42(5) 1 d PD A 2
O8' O 0.227(3) 0.969(2) 0.3446(13) 0.096(10) Uiso 0.58(5) 1 d PD A 1
O8 O 0.173(5) 0.932(3) 0.3570(15) 0.092(13) Uiso 0.42(5) 1 d PD A 2
O9 O 0.5148(9) 0.7433(7) 0.1355(5) 0.049(2) Uani 1 1 d . A .
O10 O 0.4391(9) 0.9051(6) 0.0803(5) 0.0459(19) Uani 1 1 d . A .
O11 O 0.6756(11) 0.8307(9) 0.0859(9) 0.101(5) Uani 1 1 d . A .
O12 O 0.1404(9) 1.0253(6) 0.1310(5) 0.050(2) Uani 1 1 d . A .
O13 O 0.1603(8) 0.9494(6) 0.0197(4) 0.0373(17) Uani 1 1 d . A .
O14 O 0.0920(10) 1.1311(7) 0.0290(6) 0.060(2) Uani 1 1 d . A .
O15 O 0.3696(8) 0.7204(6) 0.0115(4) 0.0407(18) Uani 1 1 d . A .
O16 O 0.1478(8) 0.7004(6) 0.0329(4) 0.0391(17) Uani 1 1 d . A .
O17 O 0.2923(9) 0.6219(7) -0.0671(4) 0.047(2) Uani 1 1 d . A .
O18 O -0.0370(9) 0.8513(7) 0.1363(5) 0.056(2) Uani 1 1 d . A .
O19 O 0.4418(9) 0.2781(7) 0.3974(4) 0.049(2) Uani 1 1 d . . .
H19A H 0.4749 0.2017 0.4015 0.074 Uiso 1 1 d R A .
H19B H 0.3570 0.3151 0.4305 0.074 Uiso 1 1 d R . .
N1 N 0.0253(9) 0.5851(7) 0.2611(5) 0.0341(19) Uani 1 1 d . A .
N2 N 0.2153(9) 0.4788(7) 0.1523(5) 0.0298(18) Uani 1 1 d . A .
N3 N 0.4989(9) 0.2598(7) 0.2363(5) 0.0330(19) Uani 1 1 d . . .
N4 N 0.6831(9) 0.3343(7) 0.3065(5) 0.0320(19) Uani 1 1 d . . .
N5' N 0.231(3) 0.919(2) 0.2833(11) 0.064(7) Uiso 0.58(5) 1 d PD A 1
N5 N 0.184(4) 0.899(3) 0.2897(14) 0.057(9) Uiso 0.42(5) 1 d PD A 2
N6 N 0.5476(12) 0.8255(10) 0.1009(7) 0.057(3) Uani 1 1 d . . .
N7 N 0.1304(10) 1.0371(8) 0.0580(6) 0.041(2) Uani 1 1 d . . .
N8 N 0.2689(9) 0.6791(7) -0.0100(5) 0.0336(19) Uani 1 1 d . . .
N9 N 0.108(3) 0.424(2) 0.4965(14) 0.064(6) Uiso 0.50 1 d PD B -3
O20 O 0.1832(14) 0.3258(10) 0.4858(7) 0.028(3) Uiso 0.50 1 d PD B -3
O21 O -0.045(2) 0.4528(18) 0.5075(13) 0.078(6) Uiso 0.50 1 d PD B -3
O22 O 0.154(3) 0.5121(19) 0.4962(13) 0.080(6) Uiso 0.50 1 d PD B -3
N10 N 0.848(6) -0.082(4) 0.439(3) 0.24(3) Uiso 0.50 1 d PD . .
O23 O 0.710(7) -0.079(8) 0.438(7) 0.66(10) Uiso 0.50 1 d PD . .
O24 O 0.869(5) 0.028(4) 0.436(3) 0.22(2) Uiso 0.50 1 d PD . .
O25 O 0.930(5) -0.140(3) 0.489(2) 0.172(14) Uiso 0.50 1 d PD . .
O26 O 0.509(3) 0.049(2) 0.3675(17) 0.156(14) Uiso 0.63(3) 1 d P C 4
O26' O 0.534(5) -0.085(4) 0.334(2) 0.127(19) Uiso 0.37(3) 1 d P C 5
O27 O 0.2014(19) 0.0606(13) 0.7325(9) 0.068(6) Uiso 0.65(3) 1 d P D 6
O27' O 0.278(4) 0.097(3) 0.7563(18) 0.074(12) Uiso 0.35(3) 1 d P D 7
C1 C 0.3546(12) 0.5932(9) 0.3856(6) 0.037(2) Uani 1 1 d . A .
C2 C 0.3618(16) 0.6721(11) 0.4476(7) 0.057(3) Uani 1 1 d . . .
H2A H 0.2882 0.7434 0.4412 0.085 Uiso 1 1 calc R A .
H2B H 0.4620 0.6847 0.4438 0.085 Uiso 1 1 calc R . .
H2C H 0.3399 0.6396 0.4981 0.085 Uiso 1 1 calc R . .
C3 C 0.7665(12) 0.3738(10) 0.3508(7) 0.043(3) Uani 1 1 d . A .
H3A H 0.7199 0.4334 0.3849 0.051 Uiso 1 1 calc R . .
C4 C 0.9192(14) 0.3295(13) 0.3476(8) 0.058(3) Uani 1 1 d . . .
H4A H 0.9767 0.3568 0.3804 0.070 Uiso 1 1 calc R A .
C5 C 0.9865(14) 0.2464(13) 0.2972(9) 0.063(4) Uani 1 1 d . A .
H5A H 1.0913 0.2153 0.2947 0.075 Uiso 1 1 calc R . .
C6 C 0.9019(13) 0.2071(11) 0.2495(8) 0.055(3) Uani 1 1 d . . .
H6A H 0.9479 0.1503 0.2132 0.066 Uiso 1 1 calc R A .
C7 C 0.7495(12) 0.2523(9) 0.2558(6) 0.037(2) Uani 1 1 d . A .
C8 C 0.6460(13) 0.2118(9) 0.2128(6) 0.040(3) Uani 1 1 d . A .
C9 C 0.6868(15) 0.1352(10) 0.1540(7) 0.049(3) Uani 1 1 d . . .
H9A H 0.7893 0.1060 0.1368 0.059 Uiso 1 1 calc R A .
C10 C 0.5809(16) 0.1017(10) 0.1208(7) 0.050(3) Uani 1 1 d . A .
H10A H 0.6083 0.0490 0.0804 0.060 Uiso 1 1 calc R . .
C11 C 0.4310(16) 0.1456(10) 0.1466(7) 0.052(3) Uani 1 1 d . . .
H11A H 0.3554 0.1219 0.1247 0.063 Uiso 1 1 calc R A .
C12 C 0.3935(13) 0.2238(10) 0.2043(7) 0.045(3) Uani 1 1 d . A .
H12A H 0.2913 0.2532 0.2220 0.054 Uiso 1 1 calc R . .
C13 C 0.3214(11) 0.4354(8) 0.0958(6) 0.031(2) Uani 1 1 d . . .
H13A H 0.4216 0.4380 0.0994 0.038 Uiso 1 1 calc R A .
C14 C 0.2875(11) 0.3876(9) 0.0329(6) 0.036(2) Uani 1 1 d . A .
H14A H 0.3631 0.3603 -0.0077 0.044 Uiso 1 1 calc R . .
C15 C 0.1460(13) 0.3791(9) 0.0285(7) 0.041(3) Uani 1 1 d . . .
H15A H 0.1238 0.3420 -0.0135 0.049 Uiso 1 1 calc R A .
C16 C 0.0334(12) 0.4250(9) 0.0860(6) 0.038(2) Uani 1 1 d . A .
H16A H -0.0661 0.4200 0.0837 0.045 Uiso 1 1 calc R . .
C17 C 0.0705(11) 0.4786(9) 0.1473(6) 0.034(2) Uani 1 1 d . . .
C18 C -0.0366(11) 0.5416(9) 0.2065(6) 0.033(2) Uani 1 1 d . A .
C19 C -0.1917(12) 0.5630(10) 0.2081(7) 0.046(3) Uani 1 1 d . . .
H19C H -0.2350 0.5325 0.1700 0.055 Uiso 1 1 calc R A .
C20 C -0.2820(14) 0.6291(11) 0.2658(7) 0.054(3) Uani 1 1 d . A .
H20A H -0.3876 0.6456 0.2672 0.065 Uiso 1 1 calc R . .
C21 C -0.2176(13) 0.6698(11) 0.3203(8) 0.054(3) Uani 1 1 d . . .
H21A H -0.2775 0.7134 0.3612 0.065 Uiso 1 1 calc R A .
C22 C -0.0613(13) 0.6470(10) 0.3158(7) 0.046(3) Uani 1 1 d . A .
H22A H -0.0167 0.6772 0.3535 0.055 Uiso 1 1 calc R . .

loop_
_atom_site_aniso_label
_atom_site_aniso_U_11
_atom_site_aniso_U_22
_atom_site_aniso_U_33
_atom_site_aniso_U_23
_atom_site_aniso_U_13
_atom_site_aniso_U_12
Ce 0.0328(3) 0.0288(3) 0.0324(3) 0.0023(2) -0.0035(2) -0.0059(2)
Mn1 0.0271(8) 0.0317(8) 0.0270(8) 0.0028(6) -0.0034(6) -0.0075(6)
Mn2 0.0248(7) 0.0345(8) 0.0299(8) 0.0036(6) -0.0048(6) -0.0081(6)
O1 0.028(3) 0.032(4) 0.030(4) 0.009(3) 0.000(3) -0.010(3)
O2 0.030(4) 0.037(4) 0.028(3) 0.001(3) -0.003(3) -0.016(3)
O3 0.040(4) 0.046(4) 0.028(4) -0.002(3) -0.009(3) -0.007(3)
O4 0.039(4) 0.036(4) 0.034(4) -0.005(3) -0.008(3) 0.001(3)
O5 0.058(5) 0.033(4) 0.031(4) 0.002(3) -0.006(3) -0.011(3)
O9 0.046(5) 0.044(5) 0.057(5) -0.008(4) -0.021(4) -0.007(4)
O10 0.036(4) 0.037(4) 0.068(6) -0.001(4) -0.007(4) -0.014(3)
O11 0.037(6) 0.076(7) 0.198(14) -0.044(8) -0.014(7) -0.022(5)
O12 0.047(5) 0.040(5) 0.054(5) -0.001(4) 0.000(4) 0.001(4)
O13 0.031(4) 0.040(4) 0.040(4) -0.001(3) -0.007(3) -0.008(3)
O14 0.062(6) 0.035(5) 0.090(7) 0.016(5) -0.031(5) -0.019(4)
O15 0.032(4) 0.048(5) 0.048(5) -0.007(4) -0.006(3) -0.019(3)
O16 0.028(4) 0.052(5) 0.040(4) 0.002(3) -0.006(3) -0.014(3)
O17 0.046(5) 0.061(5) 0.042(5) -0.021(4) -0.001(4) -0.025(4)
O18 0.036(5) 0.058(5) 0.075(6) 0.001(5) 0.003(4) -0.015(4)
O19 0.047(5) 0.055(5) 0.042(4) 0.028(4) -0.007(4) -0.010(4)
N1 0.026(4) 0.036(5) 0.039(5) 0.003(4) -0.004(4) -0.006(4)
N2 0.022(4) 0.032(4) 0.036(5) 0.001(4) -0.006(3) -0.006(3)
N3 0.032(5) 0.032(5) 0.039(5) 0.000(4) -0.005(4) -0.013(4)
N4 0.026(4) 0.043(5) 0.026(4) 0.007(4) -0.001(3) -0.008(4)
N6 0.040(6) 0.060(7) 0.078(8) -0.034(6) -0.012(6) -0.019(5)
N7 0.032(5) 0.040(5) 0.053(6) 0.011(5) -0.012(4) -0.013(4)
N8 0.033(5) 0.028(4) 0.041(5) 0.001(4) -0.008(4) -0.009(4)
C1 0.040(6) 0.043(6) 0.029(5) -0.010(5) 0.008(5) -0.014(5)
C2 0.078(10) 0.054(8) 0.040(7) -0.013(6) -0.015(7) -0.015(7)
C3 0.031(6) 0.047(7) 0.053(7) 0.005(5) -0.016(5) -0.012(5)
C4 0.044(7) 0.083(10) 0.056(8) 0.000(7) -0.012(6) -0.028(7)
C5 0.030(6) 0.086(11) 0.073(10) 0.007(8) -0.005(6) -0.017(7)
C6 0.035(6) 0.066(9) 0.056(8) -0.003(7) 0.011(6) -0.003(6)
C7 0.033(6) 0.038(6) 0.037(6) 0.001(5) -0.002(5) -0.007(5)
C8 0.048(7) 0.036(6) 0.032(6) 0.004(5) 0.005(5) -0.005(5)
C9 0.058(8) 0.039(6) 0.045(7) 0.003(5) 0.004(6) -0.007(6)
C10 0.071(9) 0.043(7) 0.041(7) -0.007(5) -0.003(6) -0.022(6)
C11 0.074(9) 0.033(6) 0.059(8) -0.002(6) -0.021(7) -0.023(6)
C12 0.042(7) 0.049(7) 0.052(7) 0.000(6) -0.018(6) -0.020(5)
C13 0.032(5) 0.027(5) 0.037(6) -0.001(4) -0.008(4) -0.009(4)
C14 0.030(5) 0.043(6) 0.035(6) 0.002(5) -0.006(4) -0.005(5)
C15 0.049(7) 0.032(6) 0.047(7) 0.000(5) -0.021(5) -0.013(5)
C16 0.032(6) 0.039(6) 0.044(6) 0.010(5) -0.014(5) -0.010(5)
C17 0.029(5) 0.044(6) 0.035(6) 0.015(5) -0.016(4) -0.015(4)
C18 0.028(5) 0.038(6) 0.035(6) 0.008(4) -0.007(4) -0.009(4)
C19 0.035(6) 0.056(7) 0.044(7) 0.023(6) -0.003(5) -0.011(5)
C20 0.034(6) 0.072(9) 0.049(7) 0.019(7) 0.000(6) -0.005(6)
C21 0.038(7) 0.056(8) 0.056(8) 0.006(6) 0.008(6) 0.004(6)
C22 0.044(7) 0.040(6) 0.050(7) -0.004(5) 0.002(5) -0.004(5)

loop_
_atom_type_symbol
_atom_type_description
_atom_type_scat_dispersion_real
_atom_type_scat_dispersion_imag
_atom_type_scat_source
C C 0.0033 0.0016 'International Tables Vol C Tables 4.2.6.8 and 6.1.1.4'
H H 0.0000 0.0000 'International Tables Vol C Tables 4.2.6.8 and 6.1.1.4'
N N 0.0061 0.0033 'International Tables Vol C Tables 4.2.6.8 and 6.1.1.4'
O O 0.0106 0.0060 'International Tables Vol C Tables 4.2.6.8 and 6.1.1.4'
Mn Mn 0.3368 0.7283 'International Tables Vol C Tables 4.2.6.8 and 6.1.1.4'
Ce Ce -0.2486 2.6331 'International Tables Vol C Tables 4.2.6.8 and 6.1.1.4'

loop_
_geom_angle_atom_site_label_1
_geom_angle_atom_site_label_2
_geom_angle_atom_site_label_3
_geom_angle
O5 Ce O18 92.4(3)
O5 Ce O7 84.1(8)
O18 Ce O7 111.2(8)
O5 Ce O15 93.3(3)
O18 Ce O15 113.2(3)
O7 Ce O15 135.6(8)
O5 Ce O10 128.7(3)
O18 Ce O10 138.9(3)
O7 Ce O10 77.7(9)
O15 Ce O10 69.7(2)
O5 Ce O12 148.2(3)
O18 Ce O12 75.0(3)
O7 Ce O12 74.0(7)
O15 Ce O12 118.5(3)
O10 Ce O12 69.1(3)
O5 Ce O9 77.9(3)
O18 Ce O9 170.0(3)
O7 Ce O9 70.5(7)
O15 Ce O9 65.7(2)
O10 Ce O9 50.8(3)
O12 Ce O9 114.5(3)
O5 Ce O7' 90.6(5)
O18 Ce O7' 119.2(5)
O7 Ce O7' 10.4(7)
O15 Ce O7' 127.2(5)
O10 Ce O7' 67.3(6)
O12 Ce O7' 71.6(5)
O9 Ce O7' 63.8(5)
O5 Ce O13 154.0(3)
O18 Ce O13 74.4(3)
O7 Ce O13 121.4(8)
O15 Ce O13 72.6(2)
O10 Ce O13 67.5(2)
O12 Ce O13 50.3(3)
O9 Ce O13 113.6(3)
O7' Ce O13 115.4(5)
O5 Ce O6' 82.2(5)
O18 Ce O6' 71.2(6)
O7 Ce O6' 40.2(7)
O15 Ce O6' 173.9(5)
O10 Ce O6' 110.1(6)
O12 Ce O6' 66.2(5)
O9 Ce O6' 109.2(6)
O7' Ce O6' 49.2(6)
O13 Ce O6' 113.2(4)
O5 Ce O6 77.7(7)
O18 Ce O6 61.9(8)
O7 Ce O6 50.2(7)
O15 Ce O6 169.2(9)
O10 Ce O6 120.6(9)
O12 Ce O6 70.6(7)
O9 Ce O6 117.3(7)
O7' Ce O6 59.6(7)
O13 Ce O6 113.3(6)
O6' Ce O6 10.9(6)
O5 Ce O16 80.0(3)
O18 Ce O16 66.5(3)
O7 Ce O16 163.8(9)
O15 Ce O16 49.4(2)
O10 Ce O16 115.0(2)
O12 Ce O16 119.0(3)
O9 Ce O16 109.0(2)
O7' Ce O16 169.4(4)
O13 Ce O16 74.2(2)
O6' Ce O16 133.0(6)
O6 Ce O16 122.1(9)
O2 Mn1 O1 82.7(3)
O2 Mn1 O5 97.2(3)
O1 Mn1 O5 179.8(3)
O2 Mn1 O4 93.0(3)
O1 Mn1 O4 91.2(3)
O5 Mn1 O4 88.7(3)
O2 Mn1 N2 94.8(3)
O1 Mn1 N2 93.2(3)
O5 Mn1 N2 86.9(3)
O4 Mn1 N2 171.5(3)
O2 Mn1 N1 170.1(3)
O1 Mn1 N1 89.0(3)
O5 Mn1 N1 91.1(3)
O4 Mn1 N1 92.7(3)
N2 Mn1 N1 80.1(3)
O2 Mn1 Mn2 42.5(2)
O1 Mn1 Mn2 41.8(2)
O5 Mn1 Mn2 138.1(3)
O4 Mn1 Mn2 83.7(2)
N2 Mn1 Mn2 104.4(2)
N1 Mn1 Mn2 130.3(2)
O1 Mn2 O2 84.8(3)
O1 Mn2 O3 94.7(3)
O2 Mn2 O3 90.5(3)
O1 Mn2 O19 92.4(3)
O2 Mn2 O19 176.2(3)
O3 Mn2 O19 87.2(3)
O1 Mn2 N3 94.8(3)
O2 Mn2 N3 92.6(3)
O3 Mn2 N3 170.2(3)
O19 Mn2 N3 90.2(4)
O1 Mn2 N4 173.7(3)
O2 Mn2 N4 94.4(3)
O3 Mn2 N4 91.5(3)
O19 Mn2 N4 88.7(3)
N3 Mn2 N4 79.0(3)
O1 Mn2 Mn1 43.9(2)
O2 Mn2 Mn1 42.6(2)
O3 Mn2 Mn1 84.1(2)
O19 Mn2 Mn1 134.1(2)
N3 Mn2 Mn1 104.4(2)
N4 Mn2 Mn1 136.4(2)
Mn2 O1 Mn1 94.3(3)
Mn2 O2 Mn1 94.9(3)
C1 O3 Mn2 122.2(7)
C1 O4 Mn1 123.1(7)
Mn1 O5 Ce 175.9(5)
N5' O6' Ce 96.2(12)
N5 O6 Ce 92.7(18)
N5' O7' Ce 97.7(12)
N5 O7 Ce 97.7(19)
N6 O9 Ce 95.9(7)
N6 O10 Ce 95.9(7)
N7 O12 Ce 96.8(6)
N7 O13 Ce 96.1(6)
N8 O15 Ce 99.9(6)
N8 O16 Ce 95.7(5)
Mn2 O19 H19A 132.6
Mn2 O19 H19B 104.6
H19A O19 H19B 118.3
C22 N1 C18 119.7(9)
C22 N1 Mn1 126.1(8)
C18 N1 Mn1 114.1(7)
C13 N2 C17 120.4(9)
C13 N2 Mn1 124.2(6)
C17 N2 Mn1 115.4(7)
C12 N3 C8 118.1(10)
C12 N3 Mn2 124.1(8)
C8 N3 Mn2 117.7(7)
C3 N4 C7 119.7(9)
C3 N4 Mn2 125.2(7)
C7 N4 Mn2 115.0(7)
O7' N5' O8' 122(2)
O7' N5' O6' 116.9(17)
O8' N5' O6' 120.6(19)
O7' N5' Ce 57.8(10)
O8' N5' Ce 176(2)
O6' N5' Ce 59.2(11)
O6 N5 O8 122(3)
O6 N5 O7 119(3)
O8 N5 O7 118(3)
O6 N5 Ce 62.1(16)
O8 N5 Ce 176(2)
O7 N5 Ce 57.3(16)
O11 N6 O9 122.2(13)
O11 N6 O10 120.4(13)
O9 N6 O10 117.4(10)
O11 N6 Ce 178.1(11)
O9 N6 Ce 59.1(6)
O10 N6 Ce 58.3(5)
O14 N7 O13 123.0(10)
O14 N7 O12 120.3(10)
O13 N7 O12 116.6(8)
O14 N7 Ce 176.9(7)
O13 N7 Ce 59.1(5)
O12 N7 Ce 57.6(5)
O17 N8 O16 123.9(9)
O17 N8 O15 121.0(9)
O16 N8 O15 115.1(8)
O17 N8 Ce 176.0(7)
O16 N8 Ce 59.6(5)
O15 N8 Ce 55.4(5)
O20 N9 O22 128(2)
O20 N9 O21 123(2)
O22 N9 O21 109(2)
O23 N10 O25 123(5)
O23 N10 O24 111(4)
O25 N10 O24 109(4)
O4 C1 O3 126.5(10)
O4 C1 C2 117.1(10)
O3 C1 C2 116.5(10)
C1 C2 H2A 109.5
C1 C2 H2B 109.5
H2A C2 H2B 109.5
C1 C2 H2C 109.5
H2A C2 H2C 109.5
H2B C2 H2C 109.5
N4 C3 C4 121.1(12)
N4 C3 H3A 119.4
C4 C3 H3A 119.4
C5 C4 C3 119.5(12)
C5 C4 H4A 120.3
C3 C4 H4A 120.3
C4 C5 C6 119.9(12)
C4 C5 H5A 120.0
C6 C5 H5A 120.0
C7 C6 C5 118.6(12)
C7 C6 H6A 120.7
C5 C6 H6A 120.7
N4 C7 C6 121.2(11)
N4 C7 C8 114.9(9)
C6 C7 C8 123.8(11)
N3 C8 C9 121.4(11)
N3 C8 C7 112.8(9)
C9 C8 C7 125.8(11)
C10 C9 C8 120.1(12)
C10 C9 H9A 119.9
C8 C9 H9A 119.9
C9 C10 C11 119.1(12)
C9 C10 H10A 120.4
C11 C10 H10A 120.4
C12 C11 C10 119.5(12)
C12 C11 H11A 120.3
C10 C11 H11A 120.3
N3 C12 C11 121.6(12)
N3 C12 H12A 119.2
C11 C12 H12A 119.2
N2 C13 C14 121.1(9)
N2 C13 H13A 119.5
C14 C13 H13A 119.5
C15 C14 C13 120.1(10)
C15 C14 H14A 120.0
C13 C14 H14A 120.0
C14 C15 C16 119.8(10)
C14 C15 H15A 120.1
C16 C15 H15A 120.1
C15 C16 C17 118.5(10)
C15 C16 H16A 120.8
C17 C16 H16A 120.8
N2 C17 C16 119.9(10)
N2 C17 C18 115.2(9)
C16 C17 C18 124.8(9)
N1 C18 C19 120.3(10)
N1 C18 C17 114.5(8)
C19 C18 C17 125.1(10)
C20 C19 C18 119.3(12)
C20 C19 H19C 120.3
C18 C19 H19C 120.3
C21 C20 C19 119.2(11)
C21 C20 H20A 120.4
C19 C20 H20A 120.4
C20 C21 C22 119.3(12)
C20 C21 H21A 120.3
C22 C21 H21A 120.3
N1 C22 C21 122.0(12)
N1 C22 H22A 119.0
C21 C22 H22A 119.0

loop_
_geom_bond_atom_site_label_1
_geom_bond_atom_site_label_2
_geom_bond_distance
Ce O5 1.945(7)
Ce O18 2.445(8)
Ce O7 2.49(3)
Ce O15 2.506(8)
Ce O10 2.518(8)
Ce O12 2.525(8)
Ce O9 2.539(8)
Ce O7' 2.541(19)
Ce O13 2.562(7)
Ce O6' 2.571(19)
Ce O6 2.59(3)
Ce O16 2.600(7)
Mn1 O2 1.806(7)
Mn1 O1 1.848(6)
Mn1 O5 1.851(7)
Mn1 O4 1.941(7)
Mn1 N2 1.992(8)
Mn1 N1 2.047(8)
Mn1 Mn2 2.659(2)
Mn2 O1 1.778(7)
Mn2 O2 1.803(7)
Mn2 O3 1.937(7)
Mn2 O19 1.987(7)
Mn2 N3 1.990(8)
Mn2 N4 2.062(8)
O3 C1 1.276(12)
O4 C1 1.245(13)
O6' N5' 1.249(10)
O6 N5 1.248(10)
O7' N5' 1.248(10)
O7 N5 1.249(10)
O8' N5' 1.248(10)
O8 N5 1.248(10)
O9 N6 1.252(14)
O10 N6 1.289(13)
O11 N6 1.210(13)
O12 N7 1.291(12)
O13 N7 1.251(11)
O14 N7 1.233(11)
O15 N8 1.271(10)
O16 N8 1.259(11)
O17 N8 1.215(11)
O19 H19A 0.9191
O19 H19B 0.9520
N1 C22 1.314(14)
N1 C18 1.361(13)
N2 C13 1.343(13)
N2 C17 1.361(12)
N3 C12 1.355(13)
N3 C8 1.372(13)
N4 C3 1.340(13)
N4 C7 1.352(13)
N9 O20 1.25(2)
N9 O22 1.27(3)
N9 O21 1.37(3)
N10 O23 1.28(3)
N10 O25 1.29(3)
N10 O24 1.42(3)
C1 C2 1.505(15)
C2 H2A 0.9800
C2 H2B 0.9800
C2 H2C 0.9800
C3 C4 1.383(16)
C3 H3A 0.9500
C4 C5 1.360(19)
C4 H4A 0.9500
C5 C6 1.386(18)
C5 H5A 0.9500
C6 C7 1.380(15)
C6 H6A 0.9500
C7 C8 1.476(15)
C8 C9 1.381(16)
C9 C10 1.354(17)
C9 H9A 0.9500
C10 C11 1.394(18)
C10 H10A 0.9500
C11 C12 1.380(17)
C11 H11A 0.9500
C12 H12A 0.9500
C13 C14 1.372(14)
C13 H13A 0.9500
C14 C15 1.359(15)
C14 H14A 0.9500
C15 C16 1.395(16)
C15 H15A 0.9500
C16 C17 1.401(14)
C16 H16A 0.9500
C17 C18 1.455(15)
C18 C19 1.398(14)
C19 C20 1.388(17)
C19 H19C 0.9500
C20 C21 1.355(18)
C20 H20A 0.9500
C21 C22 1.404(16)
C21 H21A 0.9500
C22 H22A 0.9500
